data_7002772
loop_
_publ_author_name
'Han, Zheng-Bo'
'Ji, Jian-Wei'
'An, Hai-Yan'
'Zhang, Wei'
'Han, Guang-Xi'
'Zhang, Guo-Xin'
'Yang, Li-Guo'

_publ_section_title
;
 Two 3D chiral coordination polymers with 4-connected 66 topological
 net: synthesis, structure and magnetic properties
;
_journal_issue 44
_journal_name_full 'Dalton Transactions'
_journal_page_first 9807
_journal_page_last 9811
_journal_paper_doi 10.1039/b909083e
_journal_year 2009
_chemical_formula_sum 'C26 H14 Cu N4 O5'
_chemical_formula_weight 525.95
_chemical_name_systematic
;
?
;
_space_group_IT_number 96
_symmetry_cell_setting tetragonal
_symmetry_space_group_name_Hall 'P 4nw 2abw'
_symmetry_space_group_name_H-M 'P 43 21 2'
_atom_sites_solution_hydrogens geom
_atom_sites_solution_primary direct
_atom_sites_solution_secondary difmap
_audit_creation_method SHELXL-97
_cell_angle_alpha 90.00
_cell_angle_beta 90.00
_cell_angle_gamma 90.00
_cell_formula_units_Z 8
_cell_length_a 11.624(2)
_cell_length_b 11.624(2)
_cell_length_c 30.720(8)
_cell_measurement_reflns_used 23
_cell_measurement_temperature 293(2)
_cell_measurement_theta_max 16.36
_cell_measurement_theta_min 4.83
_cell_volume 4150.8(15)
_computing_cell_refinement 'Bruker XSCANS'
_computing_data_collection 'Bruker XSCANS'
_computing_data_reduction 'Bruker XSCANS'
_computing_molecular_graphics 'SHELXTL (Bruker, 2001)'
_computing_publication_material 'SHELXTL (Bruker, 2001)'
_computing_structure_refinement 'SHELXL-97 (Sheldrick, 1997)'
_computing_structure_solution 'SHELXS-97 (Sheldrick, 1997)'
_diffrn_ambient_temperature 293(2)
_diffrn_measured_fraction_theta_full 1.000
_diffrn_measured_fraction_theta_max 1.000
_diffrn_measurement_device_type 'Bruker P4 diffractometer'
_diffrn_measurement_method '\w scan'
_diffrn_radiation_monochromator graphite
_diffrn_radiation_source 'fine-focus sealed tube'
_diffrn_radiation_type MoK\a
_diffrn_radiation_wavelength 0.71073
_diffrn_reflns_av_R_equivalents 0.0724
_diffrn_reflns_av_sigmaI/netI 0.0751
_diffrn_reflns_limit_h_max 14
_diffrn_reflns_limit_h_min -1
_diffrn_reflns_limit_k_max 1
_diffrn_reflns_limit_k_min -14
_diffrn_reflns_limit_l_max 37
_diffrn_reflns_limit_l_min -1
_diffrn_reflns_number 5721
_diffrn_reflns_theta_full 26.00
_diffrn_reflns_theta_max 26.00
_diffrn_reflns_theta_min 1.87
_diffrn_standards_decay_% 0
_diffrn_standards_interval_count 97
_diffrn_standards_number 3
_exptl_absorpt_coefficient_mu 1.104
_exptl_absorpt_correction_T_max 0.7019
_exptl_absorpt_correction_T_min 0.6255
_exptl_absorpt_correction_type psi-scan
_exptl_absorpt_process_details
;
'semi-empirical absorption based on psi-scan(North, et al. 1968)'
;
_exptl_crystal_colour Green
_exptl_crystal_density_diffrn 1.683
_exptl_crystal_density_method 'not measured'
_exptl_crystal_description Block
_exptl_crystal_F_000 2136
_exptl_crystal_size_max 0.47
_exptl_crystal_size_mid 0.36
_exptl_crystal_size_min 0.34
_refine_diff_density_max 0.464
_refine_diff_density_min -0.550
_refine_diff_density_rms 0.091
_refine_ls_abs_structure_details 'Flack H D (1983), Acta Cryst. A39, 876-881'
_refine_ls_abs_structure_Flack 0.02(2)
_refine_ls_extinction_method none
_refine_ls_goodness_of_fit_ref 1.046
_refine_ls_hydrogen_treatment constr
_refine_ls_matrix_type full
_refine_ls_number_parameters 325
_refine_ls_number_reflns 4093
_refine_ls_number_restraints 0
_refine_ls_restrained_S_all 1.046
_refine_ls_R_factor_all 0.0631
_refine_ls_R_factor_gt 0.0480
_refine_ls_shift/su_max 0.000
_refine_ls_shift/su_mean 0.000
_refine_ls_structure_factor_coef Fsqd
_refine_ls_weighting_details 'calc w=1/[\s^2^(Fo^2^)+(0.0618P)^2^+0.0000P] where P=(Fo^2^+2Fc^2^)/3'
_refine_ls_weighting_scheme calc
_refine_ls_wR_factor_gt 0.1091
_refine_ls_wR_factor_ref 0.1193
_reflns_number_gt 3450
_reflns_number_total 4093
_reflns_threshold_expression >2sigma(I)
_cod_data_source_file b909083e.txt
_cod_data_source_block 2
_cod_original_cell_volume 4150.6(15)
_cod_original_sg_symbol_H-M P4(3)2(1)2
_cod_database_code 7002772

loop_
_symmetry_equiv_pos_as_xyz
'x, y, z'
'-x, -y, z+1/2'
'-y+1/2, x+1/2, z+3/4'
'y+1/2, -x+1/2, z+1/4'
'-x+1/2, y+1/2, -z+3/4'
'x+1/2, -y+1/2, -z+1/4'
'y, x, -z'
'-y, -x, -z+1/2'

loop_
_atom_site_label
_atom_site_type_symbol
_atom_site_fract_x
_atom_site_fract_y
_atom_site_fract_z
_atom_site_U_iso_or_equiv
_atom_site_adp_type
_atom_site_occupancy
_atom_site_symmetry_multiplicity
_atom_site_calc_flag
_atom_site_refinement_flags
_atom_site_disorder_assembly
_atom_site_disorder_group
Cu1 Cu 0.87779(4) 0.04910(5) 0.030786(17) 0.02605(16) Uani 1 1 d . . .
C1 C 0.8692(4) -0.1374(5) 0.09862(16) 0.0429(12) Uani 1 1 d . . .
H1A H 0.9347 -0.1042 0.1106 0.051 Uiso 1 1 calc R . .
C2 C 0.8235(5) -0.2359(5) 0.11802(18) 0.0523(15) Uani 1 1 d . . .
H2A H 0.8587 -0.2679 0.1424 0.063 Uiso 1 1 calc R . .
C3 C 0.7260(5) -0.2851(5) 0.10079(16) 0.0414(12) Uani 1 1 d . . .
H3A H 0.6946 -0.3506 0.1134 0.050 Uiso 1 1 calc R . .
C4 C 0.6746(4) -0.2360(4) 0.06426(14) 0.0288(10) Uani 1 1 d . . .
C5 C 0.5719(4) -0.2819(4) 0.04370(14) 0.0260(10) Uani 1 1 d . . .
C6 C 0.4314(4) -0.4182(4) 0.04054(16) 0.0354(11) Uani 1 1 d . . .
C7 C 0.3774(5) -0.5186(5) 0.05727(18) 0.0508(15) Uani 1 1 d . . .
H7A H 0.4066 -0.5545 0.0820 0.061 Uiso 1 1 calc R . .
C8 C 0.2831(6) -0.5618(5) 0.03705(19) 0.0616(18) Uani 1 1 d . . .
H8A H 0.2469 -0.6267 0.0483 0.074 Uiso 1 1 calc R . .
C9 C 0.2392(6) -0.5091(6) -0.0010(2) 0.0639(19) Uani 1 1 d . . .
H9A H 0.1753 -0.5407 -0.0147 0.077 Uiso 1 1 calc R . .
C10 C 0.2884(5) -0.4137(5) -0.0176(2) 0.0531(16) Uani 1 1 d . . .
H10A H 0.2581 -0.3802 -0.0426 0.064 Uiso 1 1 calc R . .
C11 C 0.3850(4) -0.3646(4) 0.00245(16) 0.0381(11) Uani 1 1 d . . .
C12 C 0.5258(4) -0.2272(4) 0.00600(15) 0.0275(10) Uani 1 1 d . . .
C13 C 0.5800(4) -0.1232(4) -0.01100(14) 0.0285(10) Uani 1 1 d . . .
C14 C 0.5370(5) -0.0632(5) -0.04697(18) 0.0486(14) Uani 1 1 d . . .
H14A H 0.4705 -0.0879 -0.0610 0.058 Uiso 1 1 calc R . .
C15 C 0.5948(6) 0.0325(5) -0.0612(2) 0.0590(18) Uani 1 1 d . . .
H15A H 0.5680 0.0734 -0.0852 0.071 Uiso 1 1 calc R . .
C16 C 0.6944(5) 0.0685(5) -0.03944(16) 0.0451(14) Uani 1 1 d . . .
H16A H 0.7324 0.1341 -0.0490 0.054 Uiso 1 1 calc R . .
C17 C 0.6776(4) -0.0822(4) 0.00880(14) 0.0248(10) Uani 1 1 d . . .
C18 C 0.7260(4) -0.1391(4) 0.04663(13) 0.0250(9) Uani 1 1 d . . .
C19 C 0.9960(4) 0.1348(4) -0.04226(13) 0.0272(10) Uani 1 1 d . . .
C20 C 1.0487(4) 0.2323(4) -0.06813(13) 0.0254(9) Uani 1 1 d . . .
C21 C 1.0027(4) 0.3420(4) -0.06434(14) 0.0246(9) Uani 1 1 d . . .
H21A H 0.9391 0.3553 -0.0467 0.030 Uiso 1 1 calc R . .
C22 C 1.0532(4) 0.4318(3) -0.08739(13) 0.0231(9) Uani 1 1 d . . .
C23 C 1.1481(4) 0.4111(4) -0.11362(14) 0.0240(9) Uani 1 1 d . . .
H23A H 1.1813 0.4713 -0.1291 0.029 Uiso 1 1 calc R . .
C24 C 1.1935(4) 0.3015(4) -0.11688(14) 0.0241(9) Uani 1 1 d . . .
C25 C 1.1427(4) 0.2107(4) -0.09411(14) 0.0267(9) Uani 1 1 d . . .
H25A H 1.1721 0.1366 -0.0965 0.032 Uiso 1 1 calc R . .
C26 C 1.3000(4) 0.2806(4) -0.14446(14) 0.0275(10) Uani 1 1 d . . .
N1 N 0.8218(3) -0.0894(3) 0.06340(12) 0.0287(8) Uani 1 1 d . . .
N2 N 0.7359(3) 0.0115(3) -0.00552(12) 0.0278(8) Uani 1 1 d . . .
N3 N 0.5245(3) -0.3757(3) 0.06042(12) 0.0340(9) Uani 1 1 d . . .
N4 N 0.4329(4) -0.2683(3) -0.01401(13) 0.0362(9) Uani 1 1 d . . .
O1 O 0.9320(3) 0.1611(3) -0.01087(11) 0.0407(9) Uani 1 1 d . . .
O2 O 1.0217(3) 0.0355(3) -0.05387(11) 0.0423(9) Uani 1 1 d . . .
O3 O 1.3253(3) 0.3559(3) -0.17146(11) 0.0445(10) Uani 1 1 d . . .
O4 O 1.3527(3) 0.1892(3) -0.13805(12) 0.0454(9) Uani 1 1 d . . .
O5 O 1.0051(3) 0.5383(3) -0.08267(11) 0.0368(8) Uani 1 1 d . . .
H5A H 1.0498 0.5873 -0.0919 0.055 Uiso 1 1 calc R . .

loop_
_atom_site_aniso_label
_atom_site_aniso_U_11
_atom_site_aniso_U_22
_atom_site_aniso_U_33
_atom_site_aniso_U_23
_atom_site_aniso_U_13
_atom_site_aniso_U_12
Cu1 0.0223(3) 0.0264(3) 0.0295(3) -0.0018(2) 0.0041(2) -0.0072(2)
C1 0.034(3) 0.052(3) 0.043(3) 0.011(3) -0.011(2) -0.018(2)
C2 0.047(3) 0.063(4) 0.048(3) 0.021(3) -0.018(3) -0.017(3)
C3 0.040(3) 0.045(3) 0.039(3) 0.014(3) -0.009(2) -0.010(2)
C4 0.027(2) 0.030(2) 0.030(2) 0.000(2) 0.002(2) -0.002(2)
C5 0.021(2) 0.026(2) 0.031(2) -0.0025(18) 0.0026(18) -0.0010(17)
C6 0.031(3) 0.032(3) 0.043(3) -0.002(2) -0.003(2) -0.011(2)
C7 0.062(4) 0.046(3) 0.044(3) 0.008(3) -0.009(3) -0.023(3)
C8 0.066(4) 0.050(4) 0.069(4) 0.011(3) -0.008(3) -0.039(3)
C9 0.054(4) 0.072(4) 0.065(4) 0.000(4) -0.019(3) -0.036(3)
C10 0.043(3) 0.057(4) 0.060(4) 0.008(3) -0.019(3) -0.024(3)
C11 0.034(3) 0.036(3) 0.045(3) -0.001(2) -0.004(2) -0.007(2)
C12 0.025(2) 0.027(2) 0.031(2) -0.0002(19) -0.0005(19) -0.0041(19)
C13 0.026(2) 0.026(2) 0.034(2) -0.001(2) -0.0037(18) -0.0017(19)
C14 0.050(3) 0.041(3) 0.055(3) 0.013(3) -0.026(3) -0.016(3)
C15 0.074(4) 0.049(4) 0.055(3) 0.029(3) -0.037(3) -0.024(3)
C16 0.049(3) 0.042(3) 0.044(3) 0.008(3) -0.011(3) -0.015(3)
C17 0.024(2) 0.026(2) 0.025(2) -0.0029(18) 0.0028(18) -0.0023(18)
C18 0.020(2) 0.028(2) 0.027(2) -0.0063(18) 0.0017(17) 0.0014(18)
C19 0.030(2) 0.023(2) 0.029(2) 0.0005(18) 0.0008(18) -0.0060(18)
C20 0.024(2) 0.020(2) 0.032(2) 0.0023(18) 0.003(2) -0.0045(18)
C21 0.020(2) 0.023(2) 0.031(2) -0.0004(18) 0.0049(19) -0.0004(17)
C22 0.024(2) 0.018(2) 0.027(2) -0.0008(17) 0.0006(19) 0.0023(18)
C23 0.025(2) 0.019(2) 0.028(2) 0.0010(17) 0.0046(18) -0.0031(17)
C24 0.027(2) 0.020(2) 0.026(2) -0.0021(18) 0.0027(18) 0.0000(19)
C25 0.028(3) 0.018(2) 0.034(2) -0.0008(18) 0.005(2) 0.0010(18)
C26 0.029(2) 0.024(2) 0.030(2) -0.005(2) 0.002(2) -0.0023(19)
N1 0.0211(19) 0.034(2) 0.031(2) 0.0003(17) -0.0006(16) -0.0055(16)
N2 0.028(2) 0.030(2) 0.0254(19) 0.0004(17) -0.0029(16) -0.0035(16)
N3 0.033(2) 0.035(2) 0.0341(19) 0.0042(19) -0.0007(17) -0.0076(18)
N4 0.031(2) 0.034(2) 0.043(2) 0.0003(18) -0.0098(19) -0.0066(18)
O1 0.042(2) 0.0305(17) 0.050(2) 0.0069(16) 0.0216(18) -0.0047(16)
O2 0.067(3) 0.0192(17) 0.0409(18) 0.0026(15) 0.0050(18) -0.0092(16)
O3 0.043(2) 0.043(2) 0.048(2) 0.0190(18) 0.0236(17) 0.0089(17)
O4 0.039(2) 0.0268(18) 0.070(2) 0.0035(17) 0.0227(19) 0.0116(15)
O5 0.0343(17) 0.0183(15) 0.058(2) 0.0028(16) 0.0184(16) 0.0023(14)

loop_
_atom_type_symbol
_atom_type_description
_atom_type_scat_dispersion_real
_atom_type_scat_dispersion_imag
_atom_type_scat_source
C C 0.0033 0.0016 'International Tables Vol C Tables 4.2.6.8 and 6.1.1.4'
H H 0.0000 0.0000 'International Tables Vol C Tables 4.2.6.8 and 6.1.1.4'
N N 0.0061 0.0033 'International Tables Vol C Tables 4.2.6.8 and 6.1.1.4'
O O 0.0106 0.0060 'International Tables Vol C Tables 4.2.6.8 and 6.1.1.4'
Cu Cu 0.3201 1.2651 'International Tables Vol C Tables 4.2.6.8 and 6.1.1.4'

loop_
_geom_angle_atom_site_label_1
_geom_angle_atom_site_label_2
_geom_angle_atom_site_label_3
_geom_angle
_geom_angle_site_symmetry_1
_geom_angle_site_symmetry_3
_geom_angle_publ_flag
O1 Cu1 O2 92.50(15) . 7_645 ?
O1 Cu1 N1 168.07(15) . . ?
O2 Cu1 N1 89.54(15) 7_645 . ?
O1 Cu1 N2 92.65(14) . . ?
O2 Cu1 N2 154.87(16) 7_645 . ?
N1 Cu1 N2 80.71(15) . . ?
O1 Cu1 O3 91.94(15) . 4_565 ?
O2 Cu1 O3 88.50(15) 7_645 4_565 ?
N1 Cu1 O3 99.86(15) . 4_565 ?
N2 Cu1 O3 115.88(15) . 4_565 ?
N1 C1 C2 122.1(5) . . ?
N1 C1 H1A 118.9 . . ?
C2 C1 H1A 118.9 . . ?
C3 C2 C1 119.4(5) . . ?
C3 C2 H2A 120.3 . . ?
C1 C2 H2A 120.3 . . ?
C2 C3 C4 119.5(5) . . ?
C2 C3 H3A 120.2 . . ?
C4 C3 H3A 120.2 . . ?
C18 C4 C3 117.6(4) . . ?
C18 C4 C5 118.9(4) . . ?
C3 C4 C5 123.5(4) . . ?
N3 C5 C12 121.7(4) . . ?
N3 C5 C4 118.4(4) . . ?
C12 C5 C4 119.9(4) . . ?
N3 C6 C7 119.7(4) . . ?
N3 C6 C11 121.2(4) . . ?
C7 C6 C11 119.1(4) . . ?
C8 C7 C6 119.7(5) . . ?
C8 C7 H7A 120.1 . . ?
C6 C7 H7A 120.1 . . ?
C7 C8 C9 120.6(5) . . ?
C7 C8 H8A 119.7 . . ?
C9 C8 H8A 119.7 . . ?
C10 C9 C8 121.1(5) . . ?
C10 C9 H9A 119.5 . . ?
C8 C9 H9A 119.5 . . ?
C9 C10 C11 120.6(5) . . ?
C9 C10 H10A 119.7 . . ?
C11 C10 H10A 119.7 . . ?
N4 C11 C10 120.2(5) . . ?
N4 C11 C6 120.8(4) . . ?
C10 C11 C6 119.0(5) . . ?
N4 C12 C5 121.3(4) . . ?
N4 C12 C13 118.8(4) . . ?
C5 C12 C13 119.8(4) . . ?
C17 C13 C14 118.2(4) . . ?
C17 C13 C12 119.0(4) . . ?
C14 C13 C12 122.7(4) . . ?
C15 C14 C13 118.7(5) . . ?
C15 C14 H14A 120.6 . . ?
C13 C14 H14A 120.6 . . ?
C14 C15 C16 119.7(5) . . ?
C14 C15 H15A 120.2 . . ?
C16 C15 H15A 120.2 . . ?
N2 C16 C15 121.8(5) . . ?
N2 C16 H16A 119.1 . . ?
C15 C16 H16A 119.1 . . ?
N2 C17 C13 123.2(4) . . ?
N2 C17 C18 115.6(4) . . ?
C13 C17 C18 121.2(4) . . ?
N1 C18 C4 123.5(4) . . ?
N1 C18 C17 115.4(4) . . ?
C4 C18 C17 121.1(4) . . ?
O2 C19 O1 126.0(4) . . ?
O2 C19 C20 116.5(4) . . ?
O1 C19 C20 117.5(4) . . ?
C25 C20 C21 121.5(4) . . ?
C25 C20 C19 119.3(4) . . ?
C21 C20 C19 119.2(4) . . ?
C20 C21 C22 119.0(4) . . ?
C20 C21 H21A 120.5 . . ?
C22 C21 H21A 120.5 . . ?
O5 C22 C23 123.0(4) . . ?
O5 C22 C21 117.0(4) . . ?
C23 C22 C21 120.0(4) . . ?
C24 C23 C22 120.4(4) . . ?
C24 C23 H23A 119.8 . . ?
C22 C23 H23A 119.8 . . ?
C23 C24 C25 119.9(4) . . ?
C23 C24 C26 119.9(4) . . ?
C25 C24 C26 120.1(4) . . ?
C20 C25 C24 119.2(4) . . ?
C20 C25 H25A 120.4 . . ?
C24 C25 H25A 120.4 . . ?
O4 C26 O3 126.3(4) . . ?
O4 C26 C24 116.7(4) . . ?
O3 C26 C24 116.9(4) . . ?
C1 N1 C18 117.9(4) . . ?
C1 N1 Cu1 127.4(3) . . ?
C18 N1 Cu1 114.7(3) . . ?
C16 N2 C17 118.3(4) . . ?
C16 N2 Cu1 128.1(3) . . ?
C17 N2 Cu1 113.5(3) . . ?
C5 N3 C6 117.6(4) . . ?
C12 N4 C11 117.4(4) . . ?
C19 O1 Cu1 122.6(3) . . ?
C19 O2 Cu1 142.2(3) . 7_645 ?
C26 O3 Cu1 136.2(3) . 3_644 ?
C22 O5 H5A 109.5 . . ?

loop_
_geom_bond_atom_site_label_1
_geom_bond_atom_site_label_2
_geom_bond_distance
_geom_bond_site_symmetry_2
_geom_bond_publ_flag
Cu1 O1 1.931(3) . ?
Cu1 O2 1.991(3) 7_645 ?
Cu1 N1 2.004(4) . ?
Cu1 N2 2.039(4) . ?
Cu1 O3 2.085(3) 4_565 ?
C1 N1 1.336(6) . ?
C1 C2 1.395(7) . ?
C1 H1A 0.9300 . ?
C2 C3 1.376(7) . ?
C2 H2A 0.9300 . ?
C3 C4 1.393(6) . ?
C3 H3A 0.9300 . ?
C4 C18 1.386(6) . ?
C4 C5 1.452(6) . ?
C5 N3 1.326(6) . ?
C5 C12 1.426(6) . ?
C6 N3 1.337(6) . ?
C6 C7 1.421(7) . ?
C6 C11 1.431(7) . ?
C7 C8 1.357(8) . ?
C7 H7A 0.9300 . ?
C8 C9 1.415(9) . ?
C8 H8A 0.9300 . ?
C9 C10 1.348(8) . ?
C9 H9A 0.9300 . ?
C10 C11 1.401(7) . ?
C10 H10A 0.9300 . ?
C11 N4 1.349(6) . ?
C12 N4 1.331(6) . ?
C12 C13 1.460(6) . ?
C13 C17 1.373(6) . ?
C13 C14 1.399(7) . ?
C14 C15 1.372(7) . ?
C14 H14A 0.9300 . ?
C15 C16 1.401(7) . ?
C15 H15A 0.9300 . ?
C16 N2 1.326(6) . ?
C16 H16A 0.9300 . ?
C17 N2 1.356(6) . ?
C17 C18 1.451(6) . ?
C18 N1 1.356(5) . ?
C19 O2 1.245(5) . ?
C19 O1 1.255(5) . ?
C19 C20 1.514(6) . ?
C20 C25 1.376(6) . ?
C20 C21 1.388(6) . ?
C21 C22 1.392(6) . ?
C21 H21A 0.9300 . ?
C22 O5 1.366(5) . ?
C22 C23 1.387(6) . ?
C23 C24 1.382(6) . ?
C23 H23A 0.9300 . ?
C24 C25 1.397(6) . ?
C24 C26 1.520(6) . ?
C25 H25A 0.9300 . ?
C26 O4 1.242(5) . ?
C26 O3 1.241(5) . ?
O2 Cu1 1.991(3) 7_645 ?
O3 Cu1 2.085(3) 3_644 ?
O5 H5A 0.8200 . ?

loop_
_geom_torsion_atom_site_label_1
_geom_torsion_atom_site_label_2
_geom_torsion_atom_site_label_3
_geom_torsion_atom_site_label_4
_geom_torsion
_geom_torsion_site_symmetry_1
_geom_torsion_site_symmetry_2
_geom_torsion_site_symmetry_3
_geom_torsion_site_symmetry_4
_geom_torsion_publ_flag
N1 C1 C2 C3 -0.6(9) . . . . ?
C1 C2 C3 C4 0.1(9) . . . . ?
C2 C3 C4 C18 0.6(8) . . . . ?
C2 C3 C4 C5 179.8(5) . . . . ?
C18 C4 C5 N3 178.9(4) . . . . ?
C3 C4 C5 N3 -0.2(7) . . . . ?
C18 C4 C5 C12 0.0(6) . . . . ?
C3 C4 C5 C12 -179.1(5) . . . . ?
N3 C6 C7 C8 -179.9(6) . . . . ?
C11 C6 C7 C8 -0.1(9) . . . . ?
C6 C7 C8 C9 1.1(10) . . . . ?
C7 C8 C9 C10 -1.2(11) . . . . ?
C8 C9 C10 C11 0.2(11) . . . . ?
C9 C10 C11 N4 -179.1(6) . . . . ?
C9 C10 C11 C6 0.8(9) . . . . ?
N3 C6 C11 N4 -1.1(8) . . . . ?
C7 C6 C11 N4 179.0(5) . . . . ?
N3 C6 C11 C10 178.9(5) . . . . ?
C7 C6 C11 C10 -0.9(8) . . . . ?
N3 C5 C12 N4 0.0(7) . . . . ?
C4 C5 C12 N4 178.9(4) . . . . ?
N3 C5 C12 C13 179.2(4) . . . . ?
C4 C5 C12 C13 -1.9(6) . . . . ?
N4 C12 C13 C17 -178.2(4) . . . . ?
C5 C12 C13 C17 2.5(6) . . . . ?
N4 C12 C13 C14 1.4(7) . . . . ?
C5 C12 C13 C14 -177.9(5) . . . . ?
C17 C13 C14 C15 0.9(8) . . . . ?
C12 C13 C14 C15 -178.8(6) . . . . ?
C13 C14 C15 C16 -0.4(10) . . . . ?
C14 C15 C16 N2 0.9(10) . . . . ?
C14 C13 C17 N2 -1.8(7) . . . . ?
C12 C13 C17 N2 177.8(4) . . . . ?
C14 C13 C17 C18 179.1(4) . . . . ?
C12 C13 C17 C18 -1.2(6) . . . . ?
C3 C4 C18 N1 -0.9(7) . . . . ?
C5 C4 C18 N1 179.8(4) . . . . ?
C3 C4 C18 C17 -179.5(4) . . . . ?
C5 C4 C18 C17 1.2(6) . . . . ?
N2 C17 C18 N1 1.6(6) . . . . ?
C13 C17 C18 N1 -179.3(4) . . . . ?
N2 C17 C18 C4 -179.7(4) . . . . ?
C13 C17 C18 C4 -0.6(6) . . . . ?
O2 C19 C20 C25 -17.4(6) . . . . ?
O1 C19 C20 C25 161.6(4) . . . . ?
O2 C19 C20 C21 164.0(4) . . . . ?
O1 C19 C20 C21 -16.9(6) . . . . ?
C25 C20 C21 C22 -0.1(7) . . . . ?
C19 C20 C21 C22 178.5(4) . . . . ?
C20 C21 C22 O5 -179.9(4) . . . . ?
C20 C21 C22 C23 0.0(6) . . . . ?
O5 C22 C23 C24 179.5(4) . . . . ?
C21 C22 C23 C24 -0.4(6) . . . . ?
C22 C23 C24 C25 0.9(7) . . . . ?
C22 C23 C24 C26 -177.9(4) . . . . ?
C21 C20 C25 C24 0.6(7) . . . . ?
C19 C20 C25 C24 -178.0(4) . . . . ?
C23 C24 C25 C20 -0.9(6) . . . . ?
C26 C24 C25 C20 177.8(4) . . . . ?
C23 C24 C26 O4 163.1(4) . . . . ?
C25 C24 C26 O4 -15.6(6) . . . . ?
C23 C24 C26 O3 -17.6(6) . . . . ?
C25 C24 C26 O3 163.7(4) . . . . ?
C2 C1 N1 C18 0.3(8) . . . . ?
C2 C1 N1 Cu1 -178.5(4) . . . . ?
C4 C18 N1 C1 0.5(7) . . . . ?
C17 C18 N1 C1 179.2(4) . . . . ?
C4 C18 N1 Cu1 179.5(4) . . . . ?
C17 C18 N1 Cu1 -1.9(5) . . . . ?
O1 Cu1 N1 C1 123.3(7) . . . . ?
O2 Cu1 N1 C1 23.4(4) 7_645 . . . ?
N2 Cu1 N1 C1 -179.9(4) . . . . ?
O3 Cu1 N1 C1 -65.0(4) 4_565 . . . ?
O1 Cu1 N1 C18 -55.6(9) . . . . ?
O2 Cu1 N1 C18 -155.5(3) 7_645 . . . ?
N2 Cu1 N1 C18 1.2(3) . . . . ?
O3 Cu1 N1 C18 116.1(3) 4_565 . . . ?
C15 C16 N2 C17 -1.8(8) . . . . ?
C15 C16 N2 Cu1 -179.6(5) . . . . ?
C13 C17 N2 C16 2.3(7) . . . . ?
C18 C17 N2 C16 -178.6(4) . . . . ?
C13 C17 N2 Cu1 -179.6(3) . . . . ?
C18 C17 N2 Cu1 -0.5(5) . . . . ?
O1 Cu1 N2 C16 -12.5(5) . . . . ?
O2 Cu1 N2 C16 -114.1(5) 7_645 . . . ?
N1 Cu1 N2 C16 177.5(5) . . . . ?
O3 Cu1 N2 C16 81.0(5) 4_565 . . . ?
O1 Cu1 N2 C17 169.7(3) . . . . ?
O2 Cu1 N2 C17 68.1(5) 7_645 . . . ?
N1 Cu1 N2 C17 -0.4(3) . . . . ?
O3 Cu1 N2 C17 -96.9(3) 4_565 . . . ?
C12 C5 N3 C6 0.3(6) . . . . ?
C4 C5 N3 C6 -178.6(4) . . . . ?
C7 C6 N3 C5 -179.9(5) . . . . ?
C11 C6 N3 C5 0.3(7) . . . . ?
C5 C12 N4 C11 -0.8(7) . . . . ?
C13 C12 N4 C11 179.9(5) . . . . ?
C10 C11 N4 C12 -178.7(5) . . . . ?
C6 C11 N4 C12 1.4(7) . . . . ?
O2 C19 O1 Cu1 8.9(7) . . . . ?
C20 C19 O1 Cu1 -170.0(3) . . . . ?
O2 Cu1 O1 C19 66.6(4) 7_645 . . . ?
N1 Cu1 O1 C19 -33.0(9) . . . . ?
N2 Cu1 O1 C19 -88.8(4) . . . . ?
O3 Cu1 O1 C19 155.2(4) 4_565 . . . ?
O1 C19 O2 Cu1 -32.3(8) . . . 7_645 ?
C20 C19 O2 Cu1 146.7(4) . . . 7_645 ?
O4 C26 O3 Cu1 2.1(8) . . . 3_644 ?
C24 C26 O3 Cu1 -177.2(3) . . . 3_644 ?
